data_1543987
loop_
_publ_author_name
'Sivakumar, P.'
'Devi, R. Niranjana'
'Israel, S.'
'Chakkaravarthi, G.'

_publ_section_title
;
 2-Amino-3-methylpyridinium 3,4-dimethoxybenzoate
;
_journal_coeditor_code HB4072
_journal_issue 8
_journal_name_full IUCrData
_journal_page_first x161332
_journal_paper_doi 10.1107/S2414314616013328
_journal_volume 1
_journal_year 2016
_chemical_formula_iupac 'C6 H9 N2 + , C9 H9 O4 -'
_chemical_formula_moiety 'C9 H9 O4, C6 H9 N2'
_chemical_formula_sum 'C15 H18 N2 O4'
_chemical_formula_weight 290.31
_chemical_name_systematic
;
2-Amino-3-methylpyridinium 3,4-dimethoxybenzoate
;
_space_group_IT_number 14
_symmetry_cell_setting monoclinic
_symmetry_space_group_name_Hall '-P 2ybc'
_symmetry_space_group_name_H-M 'P 1 21/c 1'
_atom_sites_solution_hydrogens geom
_atom_sites_solution_primary direct
_atom_sites_solution_secondary difmap
_audit_creation_method SHELXL-97
_cell_angle_alpha 90.00
_cell_angle_beta 103.000(2)
_cell_angle_gamma 90.00
_cell_formula_units_Z 4
_cell_length_a 11.6972(8)
_cell_length_b 6.6637(5)
_cell_length_c 19.2325(17)
_cell_measurement_reflns_used 4375
_cell_measurement_temperature 295(2)
_cell_measurement_theta_max 26.4
_cell_measurement_theta_min 2.5
_cell_volume 1460.7(2)
_computing_cell_refinement
;
SAINT (Bruker, 2004)
;
_computing_data_collection
;
APEX2 (Bruker, 2004)
;
_computing_data_reduction
;
SAINT (Bruker, 2004)
;
_computing_molecular_graphics
;
PLATON (Spek, 2009)
;
_computing_publication_material
;
SHELXL97 (Sheldrick, 2008) and PLATON (Spek, 2009)
;
_computing_structure_refinement
;
SHELXL97 (Sheldrick, 2008)
;
_computing_structure_solution
;
SHELXS97 (Sheldrick, 2008)
;
_diffrn_ambient_temperature 295(2)
_diffrn_measured_fraction_theta_full 1.000
_diffrn_measured_fraction_theta_max 1.000
_diffrn_measurement_device_type 'Bruker Kappa APEXII CCD'
_diffrn_measurement_method '\w and \f scan'
_diffrn_radiation_monochromator graphite
_diffrn_radiation_source 'fine-focus sealed tube'
_diffrn_radiation_type MoK\a
_diffrn_radiation_wavelength 0.71073
_diffrn_reflns_av_R_equivalents 0.0303
_diffrn_reflns_av_sigmaI/netI 0.0317
_diffrn_reflns_limit_h_max 15
_diffrn_reflns_limit_h_min -15
_diffrn_reflns_limit_k_max 8
_diffrn_reflns_limit_k_min -8
_diffrn_reflns_limit_l_max 24
_diffrn_reflns_limit_l_min -25
_diffrn_reflns_number 17370
_diffrn_reflns_theta_full 28.20
_diffrn_reflns_theta_max 28.20
_diffrn_reflns_theta_min 2.17
_diffrn_standards_interval_time 0
_diffrn_standards_number 0
_exptl_absorpt_coefficient_mu 0.097
_exptl_absorpt_correction_T_max 0.9809
_exptl_absorpt_correction_T_min 0.9734
_exptl_absorpt_correction_type multi-scan
_exptl_absorpt_process_details
;
(SADABS; Bruker, 2004)
;
_exptl_crystal_colour colourless
_exptl_crystal_density_diffrn 1.320
_exptl_crystal_density_method 'not measured'
_exptl_crystal_description block
_exptl_crystal_F_000 616
_exptl_crystal_size_max 0.28
_exptl_crystal_size_mid 0.24
_exptl_crystal_size_min 0.20
_refine_diff_density_max 0.231
_refine_diff_density_min -0.226
_refine_ls_extinction_method none
_refine_ls_goodness_of_fit_ref 1.029
_refine_ls_hydrogen_treatment mixed
_refine_ls_matrix_type full
_refine_ls_number_parameters 197
_refine_ls_number_reflns 3587
_refine_ls_number_restraints 1
_refine_ls_restrained_S_all 1.030
_refine_ls_R_factor_all 0.0861
_refine_ls_R_factor_gt 0.0483
_refine_ls_shift/su_max 0.000
_refine_ls_shift/su_mean 0.000
_refine_ls_structure_factor_coef Fsqd
_refine_ls_weighting_details 'calc w=1/[\s^2^(Fo^2^)+(0.0509P)^2^+0.5181P] where P=(Fo^2^+2Fc^2^)/3'
_refine_ls_weighting_scheme calc
_refine_ls_wR_factor_gt 0.1090
_refine_ls_wR_factor_ref 0.1281
_reflns_number_gt 2388
_reflns_number_total 3587
_reflns_threshold_expression I>2\s(I)
_cod_data_source_file hb4072sup1.cif
_cod_data_source_block I
_cod_original_sg_symbol_H-M 'P 21/c'
_cod_database_code 1543987

loop_
_symmetry_equiv_pos_as_xyz
'x, y, z'
'-x, y+1/2, -z+1/2'
'-x, -y, -z'
'x, -y-1/2, z-1/2'

loop_
_atom_site_type_symbol
_atom_site_label
_atom_site_fract_x
_atom_site_fract_y
_atom_site_fract_z
_atom_site_U_iso_or_equiv
_atom_site_adp_type
_atom_site_calc_flag
_atom_site_refinement_flags
_atom_site_occupancy
_atom_site_symmetry_multiplicity
C C1 0.41591(14) -0.5512(3) 1.29093(10) 0.0411(4) Uani d . 1 1
H H1 0.4753 -0.4995 1.2711 0.049 Uiso calc R 1 1
C C2 0.43583(16) -0.7179(3) 1.33117(11) 0.0469(5) Uani d . 1 1
H H2 0.5086 -0.7810 1.3404 0.056 Uiso calc R 1 1
C C3 0.34363(16) -0.7937(3) 1.35878(11) 0.0463(5) Uani d . 1 1
H H3 0.3562 -0.9089 1.3868 0.056 Uiso calc R 1 1
C C4 0.23615(15) -0.7048(3) 1.34609(9) 0.0372(4) Uani d . 1 1
C C5 0.22031(13) -0.5260(2) 1.30491(9) 0.0320(4) Uani d . 1 1
C C6 0.13643(17) -0.7891(3) 1.37408(11) 0.0519(5) Uani d . 1 1
H H6A 0.0757 -0.8340 1.3349 0.078 Uiso calc R 1 1
H H6B 0.1058 -0.6871 1.4001 0.078 Uiso calc R 1 1
H H6C 0.1639 -0.9002 1.4051 0.078 Uiso calc R 1 1
C C7 0.21553(13) -0.8319(2) 1.14744(9) 0.0308(4) Uani d . 1 1
C C8 0.12877(14) -0.6888(3) 1.13558(10) 0.0384(4) Uani d . 1 1
H H8 0.0636 -0.7047 1.1552 0.046 Uiso calc R 1 1
C C9 0.13749(15) -0.5203(3) 1.09443(10) 0.0437(4) Uani d . 1 1
H H9 0.0783 -0.4242 1.0870 0.052 Uiso calc R 1 1
C C10 0.23282(15) -0.4946(2) 1.06465(9) 0.0382(4) Uani d . 1 1
C C11 0.32175(14) -0.6394(2) 1.07619(9) 0.0357(4) Uani d . 1 1
C C12 0.31268(14) -0.8051(2) 1.11728(9) 0.0335(4) Uani d . 1 1
H H12 0.3721 -0.9008 1.1251 0.040 Uiso calc R 1 1
C C13 0.1576(2) -0.1972(3) 1.00187(13) 0.0630(6) Uani d . 1 1
H H13A 0.0883 -0.2660 0.9770 0.094 Uiso calc R 1 1
H H13B 0.1795 -0.0982 0.9710 0.094 Uiso calc R 1 1
H H13C 0.1421 -0.1326 1.0434 0.094 Uiso calc R 1 1
C C14 0.49645(19) -0.7559(3) 1.04719(14) 0.0650(7) Uani d . 1 1
H H14A 0.5383 -0.7744 1.0957 0.098 Uiso calc R 1 1
H H14B 0.5505 -0.7192 1.0185 0.098 Uiso calc R 1 1
H H14C 0.4577 -0.8787 1.0295 0.098 Uiso calc R 1 1
C C15 0.20866(13) -1.0170(2) 1.19126(9) 0.0334(4) Uani d . 1 1
N N1 0.31064(12) -0.4576(2) 1.27889(8) 0.0357(3) Uani d D 1 1
N N2 0.12124(12) -0.4201(2) 1.29070(8) 0.0437(4) Uani d . 1 1
H H2A 0.1166 -0.3122 1.2657 0.052 Uiso calc R 1 1
H H2B 0.0619 -0.4597 1.3065 0.052 Uiso calc R 1 1
O O1 0.29953(10) -1.12424(18) 1.20672(7) 0.0466(3) Uani d . 1 1
O O2 0.11498(10) -1.05519(19) 1.20953(7) 0.0475(4) Uani d . 1 1
O O3 0.24997(13) -0.3368(2) 1.02274(8) 0.0570(4) Uani d . 1 1
O O4 0.41272(11) -0.60306(19) 1.04403(8) 0.0512(4) Uani d . 1 1
H H1A 0.3010(17) -0.345(2) 1.2541(10) 0.057(6) Uiso d D 1 1

loop_
_atom_site_aniso_label
_atom_site_aniso_U_11
_atom_site_aniso_U_22
_atom_site_aniso_U_33
_atom_site_aniso_U_12
_atom_site_aniso_U_13
_atom_site_aniso_U_23
C1 0.0280(8) 0.0509(11) 0.0454(11) -0.0045(8) 0.0102(7) -0.0035(9)
C2 0.0340(9) 0.0511(11) 0.0534(12) 0.0080(8) 0.0050(8) -0.0004(9)
C3 0.0473(11) 0.0395(10) 0.0488(12) 0.0028(8) 0.0035(9) 0.0073(9)
C4 0.0365(9) 0.0390(9) 0.0353(10) -0.0058(8) 0.0065(7) 0.0013(8)
C5 0.0276(8) 0.0360(9) 0.0322(9) -0.0042(7) 0.0064(6) -0.0019(7)
C6 0.0494(11) 0.0530(12) 0.0548(13) -0.0096(9) 0.0147(9) 0.0137(10)
C7 0.0287(8) 0.0297(8) 0.0343(9) -0.0034(6) 0.0079(7) -0.0018(7)
C8 0.0317(8) 0.0390(9) 0.0467(11) 0.0011(7) 0.0133(7) 0.0009(8)
C9 0.0388(10) 0.0395(10) 0.0530(12) 0.0106(8) 0.0106(8) 0.0041(8)
C10 0.0448(10) 0.0300(8) 0.0393(10) -0.0002(7) 0.0084(8) 0.0043(7)
C11 0.0362(9) 0.0336(9) 0.0400(10) -0.0027(7) 0.0144(7) 0.0007(7)
C12 0.0301(8) 0.0314(8) 0.0397(10) 0.0013(7) 0.0096(7) 0.0010(7)
C13 0.0771(15) 0.0417(11) 0.0633(15) 0.0094(11) 0.0014(12) 0.0126(10)
C14 0.0635(13) 0.0511(12) 0.0974(19) 0.0143(10) 0.0537(13) 0.0221(12)
C15 0.0288(8) 0.0325(9) 0.0401(10) -0.0036(7) 0.0101(7) -0.0029(7)
N1 0.0296(7) 0.0374(8) 0.0405(9) -0.0047(6) 0.0084(6) 0.0028(7)
N2 0.0319(8) 0.0446(9) 0.0580(10) 0.0007(6) 0.0171(7) 0.0125(7)
O1 0.0320(6) 0.0419(7) 0.0707(10) 0.0059(5) 0.0220(6) 0.0186(6)
O2 0.0307(6) 0.0470(7) 0.0699(9) 0.0008(5) 0.0222(6) 0.0142(7)
O3 0.0632(9) 0.0441(8) 0.0661(10) 0.0082(7) 0.0199(7) 0.0215(7)
O4 0.0521(8) 0.0425(7) 0.0687(10) 0.0046(6) 0.0342(7) 0.0172(7)

loop_
_atom_type_symbol
_atom_type_description
_atom_type_scat_dispersion_real
_atom_type_scat_dispersion_imag
_atom_type_scat_source
C C 0.0033 0.0016 'International Tables Vol C Tables 4.2.6.8 and 6.1.1.4'
H H 0.0000 0.0000 'International Tables Vol C Tables 4.2.6.8 and 6.1.1.4'
N N 0.0061 0.0033 'International Tables Vol C Tables 4.2.6.8 and 6.1.1.4'
O O 0.0106 0.0060 'International Tables Vol C Tables 4.2.6.8 and 6.1.1.4'

loop_
_geom_angle_atom_site_label_1
_geom_angle_atom_site_label_2
_geom_angle_atom_site_label_3
_geom_angle
C2 C1 N1 120.86(17)
C2 C1 H1 119.6
N1 C1 H1 119.6
C1 C2 C3 117.92(17)
C1 C2 H2 121.0
C3 C2 H2 121.0
C4 C3 C2 122.30(18)
C4 C3 H3 118.8
C2 C3 H3 118.8
C3 C4 C5 117.70(16)
C3 C4 C6 122.29(17)
C5 C4 C6 120.01(16)
N2 C5 N1 117.63(15)
N2 C5 C4 123.89(15)
N1 C5 C4 118.48(15)
C4 C6 H6A 109.5
C4 C6 H6B 109.5
H6A C6 H6B 109.5
C4 C6 H6C 109.5
H6A C6 H6C 109.5
H6B C6 H6C 109.5
C8 C7 C12 118.78(15)
C8 C7 C15 122.07(14)
C12 C7 C15 119.15(14)
C7 C8 C9 120.60(16)
C7 C8 H8 119.7
C9 C8 H8 119.7
C10 C9 C8 120.54(16)
C10 C9 H9 119.7
C8 C9 H9 119.7
O3 C10 C9 125.60(16)
O3 C10 C11 114.93(15)
C9 C10 C11 119.47(16)
O4 C11 C12 124.78(15)
O4 C11 C10 115.62(15)
C12 C11 C10 119.59(15)
C11 C12 C7 121.02(15)
C11 C12 H12 119.5
C7 C12 H12 119.5
O3 C13 H13A 109.5
O3 C13 H13B 109.5
H13A C13 H13B 109.5
O3 C13 H13C 109.5
H13A C13 H13C 109.5
H13B C13 H13C 109.5
O4 C14 H14A 109.5
O4 C14 H14B 109.5
H14A C14 H14B 109.5
O4 C14 H14C 109.5
H14A C14 H14C 109.5
H14B C14 H14C 109.5
O2 C15 O1 124.38(16)
O2 C15 C7 118.98(14)
O1 C15 C7 116.63(14)
C5 N1 C1 122.70(16)
C5 N1 H1A 118.3(14)
C1 N1 H1A 119.0(14)
C5 N2 H2A 120.0
C5 N2 H2B 120.0
H2A N2 H2B 120.0
C10 O3 C13 117.98(16)
C11 O4 C14 117.25(14)

loop_
_geom_bond_atom_site_label_1
_geom_bond_atom_site_label_2
_geom_bond_distance
C1 C2 1.344(3)
C1 N1 1.353(2)
C1 H1 0.9300
C2 C3 1.399(3)
C2 H2 0.9300
C3 C4 1.361(2)
C3 H3 0.9300
C4 C5 1.420(2)
C4 C6 1.499(2)
C5 N2 1.331(2)
C5 N1 1.346(2)
C6 H6A 0.9600
C6 H6B 0.9600
C6 H6C 0.9600
C7 C8 1.374(2)
C7 C12 1.399(2)
C7 C15 1.506(2)
C8 C9 1.390(3)
C8 H8 0.9300
C9 C10 1.374(2)
C9 H9 0.9300
C10 O3 1.367(2)
C10 C11 1.399(2)
C11 O4 1.367(2)
C11 C12 1.376(2)
C12 H12 0.9300
C13 O3 1.414(2)
C13 H13A 0.9600
C13 H13B 0.9600
C13 H13C 0.9600
C14 O4 1.405(2)
C14 H14A 0.9600
C14 H14B 0.9600
C14 H14C 0.9600
C15 O2 1.2499(18)
C15 O1 1.2597(19)
N1 H1A 0.881(9)
N2 H2A 0.8600
N2 H2B 0.8600

loop_
_geom_hbond_atom_site_label_D
_geom_hbond_atom_site_label_H
_geom_hbond_atom_site_label_A
_geom_hbond_site_symmetry_A
_geom_hbond_distance_DH
_geom_hbond_distance_HA
_geom_hbond_distance_DA
_geom_hbond_angle_DHA
_geom_hbond_publ_flag
N1 H1A O1 1_565 0.883(15) 1.729(15) 2.6071(19) 173(2) y
N2 H2A O2 1_565 0.86 2.02 2.8816(19) 177 y
N2 H2B O2 2_557 0.86 2.12 2.9051(19) 152 y
C14 H14B O4 3_647 0.96 2.54 3.281(3) 134 y

loop_
_geom_torsion_atom_site_label_1
_geom_torsion_atom_site_label_2
_geom_torsion_atom_site_label_3
_geom_torsion_atom_site_label_4
_geom_torsion
N1 C1 C2 C3 1.4(3)
C1 C2 C3 C4 0.1(3)
C2 C3 C4 C5 -1.8(3)
C2 C3 C4 C6 178.35(19)
C3 C4 C5 N2 -177.50(17)
C6 C4 C5 N2 2.4(3)
C3 C4 C5 N1 2.0(2)
C6 C4 C5 N1 -178.12(16)
C12 C7 C8 C9 -0.1(3)
C15 C7 C8 C9 -179.54(16)
C7 C8 C9 C10 0.3(3)
C8 C9 C10 O3 179.19(17)
C8 C9 C10 C11 -0.2(3)
O3 C10 C11 O4 -0.1(2)
C9 C10 C11 O4 179.35(16)
O3 C10 C11 C12 -179.59(16)
C9 C10 C11 C12 -0.1(3)
O4 C11 C12 C7 -179.09(16)
C10 C11 C12 C7 0.4(3)
C8 C7 C12 C11 -0.2(3)
C15 C7 C12 C11 179.22(15)
C8 C7 C15 O2 9.6(3)
C12 C7 C15 O2 -169.85(16)
C8 C7 C15 O1 -170.75(16)
C12 C7 C15 O1 9.8(2)
N2 C5 N1 C1 178.94(16)
C4 C5 N1 C1 -0.6(2)
C2 C1 N1 C5 -1.1(3)
C9 C10 O3 C13 -6.7(3)
C11 C10 O3 C13 172.67(17)
C12 C11 O4 C14 6.9(3)
C10 C11 O4 C14 -172.55(18)

_cod_database_fobs_code 1543987
